data_7053309
loop_
_publ_author_name
'Strasser, Christoph E.'
'Cronje, Stephanie'
'Raubenheimer, Helgard G.'

_publ_section_title
;
 Fischer-type tungsten acyl (carbeniate), carbene and carbyne complexes
 bearing C5-attached thiazolyl substituents: interaction with gold(i)
 fragments
;
_journal_issue 3
_journal_name_full 'New Journal of Chemistry'
_journal_page_first 458
_journal_paper_doi 10.1039/b9nj00413k
_journal_volume 34
_journal_year 2010
_chemical_formula_moiety 'C20 H17 Cl N2 O2 W'
_chemical_formula_sum 'C20 H17 Cl N2 O2 W'
_chemical_formula_weight 536.66
_chemical_name_common
;cis-dicarbonylchloro((4-methylphenyl)methylidyne)-cis-
bis(pyridine)tungsten
;
_chemical_name_systematic
;cis-dicarbonylchloro[(4-methylphenyl)methylidyne]-
cis-bis(pyridine)tungsten
;
_space_group_IT_number 15
_symmetry_cell_setting monoclinic
_symmetry_Int_Tables_number 15
_symmetry_space_group_name_Hall '-C 2yc'
_symmetry_space_group_name_H-M 'C 1 2/c 1'
_atom_sites_solution_hydrogens geom
_atom_sites_solution_primary direct
_atom_sites_solution_secondary difmap
_audit_creation_method SHELXL-97
_cell_angle_alpha 90.00
_cell_angle_beta 121.419(2)
_cell_angle_gamma 90.00
_cell_formula_units_Z 8
_cell_length_a 26.655(4)
_cell_length_b 7.1269(11)
_cell_length_c 23.559(4)
_cell_measurement_reflns_used 3364
_cell_measurement_temperature 100(2)
_cell_measurement_theta_max 26.349
_cell_measurement_theta_min 2.995
_cell_volume 3819.2(11)
_computing_cell_refinement 'SAINT (Bruker, 2003)'
_computing_data_collection 'SMART (Bruker, 2002)'
_computing_data_reduction SAINT
_computing_molecular_graphics 'X-Seed (Barbour, 2001; Atwood & Barbour, 2003)'
_computing_publication_material X-Seed
_computing_structure_refinement 'SHELXL-97 (Sheldrick, 2008)'
_computing_structure_solution 'SHELXS-97 (Sheldrick, 2008)'
_diffrn_ambient_temperature 100(2)
_diffrn_measured_fraction_theta_full 0.993
_diffrn_measured_fraction_theta_max 0.993
_diffrn_measurement_device_type 'Bruker APEX CCD area detector'
_diffrn_measurement_method \w-scans
_diffrn_radiation_monochromator graphite
_diffrn_radiation_source 'fine-focus sealed tube'
_diffrn_radiation_type MoK\a
_diffrn_radiation_wavelength 0.71073
_diffrn_reflns_av_R_equivalents 0.0431
_diffrn_reflns_av_sigmaI/netI 0.0528
_diffrn_reflns_limit_h_max 23
_diffrn_reflns_limit_h_min -33
_diffrn_reflns_limit_k_max 8
_diffrn_reflns_limit_k_min -8
_diffrn_reflns_limit_l_max 29
_diffrn_reflns_limit_l_min -20
_diffrn_reflns_number 10600
_diffrn_reflns_theta_full 26.40
_diffrn_reflns_theta_max 26.40
_diffrn_reflns_theta_min 1.79
_diffrn_standards_number 0
_exptl_absorpt_coefficient_mu 6.205
_exptl_absorpt_correction_T_max 0.789
_exptl_absorpt_correction_T_min 0.514
_exptl_absorpt_correction_type multi-scan
_exptl_absorpt_process_details 'SADABS (Bruker, 2002)'
_exptl_crystal_colour orange
_exptl_crystal_density_diffrn 1.867
_exptl_crystal_density_method 'not measured'
_exptl_crystal_description needle
_exptl_crystal_F_000 2064
_exptl_crystal_size_max 0.32
_exptl_crystal_size_mid 0.09
_exptl_crystal_size_min 0.04
_refine_diff_density_max 4.715
_refine_diff_density_min -2.208
_refine_diff_density_rms 0.292
_refine_ls_extinction_method none
_refine_ls_goodness_of_fit_ref 1.064
_refine_ls_hydrogen_treatment riding
_refine_ls_matrix_type full
_refine_ls_number_parameters 236
_refine_ls_number_reflns 3889
_refine_ls_number_restraints 0
_refine_ls_restrained_S_all 1.064
_refine_ls_R_factor_all 0.0586
_refine_ls_R_factor_gt 0.0500
_refine_ls_shift/su_max 0.002
_refine_ls_shift/su_mean 0.000
_refine_ls_structure_factor_coef Fsqd
_refine_ls_weighting_details 'calc w=1/[\s^2^(Fo^2^)+(0.0914P)^2^+0.0000P] where P=(Fo^2^+2Fc^2^)/3'
_refine_ls_weighting_scheme calc
_refine_ls_wR_factor_gt 0.1295
_refine_ls_wR_factor_ref 0.1349
_reflns_number_gt 3340
_reflns_number_total 3889
_reflns_threshold_expression I>2\s(I)
_cod_data_source_file b9nj00413k.txt
_cod_data_source_block Compound-8
_cod_original_cell_volume 3819.2(10)
_cod_original_sg_symbol_H-M 'C 2/c'
_cod_database_code 7053309

loop_
_symmetry_equiv_pos_as_xyz
'x, y, z'
'-x, y, -z+1/2'
'x+1/2, y+1/2, z'
'-x+1/2, y+1/2, -z+1/2'
'-x, -y, -z'
'x, -y, z-1/2'
'-x+1/2, -y+1/2, -z'
'x+1/2, -y+1/2, z-1/2'

loop_
_atom_site_label
_atom_site_type_symbol
_atom_site_fract_x
_atom_site_fract_y
_atom_site_fract_z
_atom_site_U_iso_or_equiv
_atom_site_adp_type
_atom_site_occupancy
_atom_site_symmetry_multiplicity
_atom_site_calc_flag
_atom_site_refinement_flags
W1 W 0.656446(12) 0.91137(4) 0.799840(14) 0.01191(14) Uani 1 1 d .
Cl1 Cl 0.67487(8) 0.6815(3) 0.89022(10) 0.0190(4) Uani 1 1 d .
O1 O 0.7342(3) 0.6687(9) 0.7631(3) 0.0265(14) Uani 1 1 d .
N1 N 0.7303(3) 1.0913(8) 0.8785(3) 0.0142(14) Uani 1 1 d .
C1 C 0.6380(3) 1.0461(11) 0.7265(4) 0.0169(17) Uani 1 1 d .
O2 O 0.5522(3) 0.6548(8) 0.6989(3) 0.0240(13) Uani 1 1 d .
N2 N 0.5997(3) 1.0672(8) 0.8295(3) 0.0137(13) Uani 1 1 d .
C2 C 0.6192(3) 1.1323(12) 0.6624(4) 0.0150(16) Uani 1 1 d .
C3 C 0.5890(3) 1.0275(12) 0.6031(4) 0.0185(17) Uani 1 1 d .
H3 H 0.5809 0.8983 0.6043 0.022 Uiso 1 1 calc R
C4 C 0.5711(4) 1.1154(11) 0.5427(4) 0.0206(18) Uani 1 1 d .
H4 H 0.5506 1.0432 0.5031 0.025 Uiso 1 1 calc R
C5 C 0.5819(4) 1.3032(14) 0.5375(4) 0.028(2) Uani 1 1 d .
C6 C 0.6122(4) 1.4049(12) 0.5980(5) 0.029(2) Uani 1 1 d .
H6 H 0.6202 1.5342 0.5968 0.035 Uiso 1 1 calc R
C7 C 0.6304(3) 1.3216(11) 0.6583(4) 0.0198(17) Uani 1 1 d .
H7 H 0.6510 1.3940 0.6978 0.024 Uiso 1 1 calc R
C8 C 0.5625(5) 1.3956(16) 0.4728(5) 0.049(3) Uani 1 1 d .
H8A H 0.5912 1.3709 0.4596 0.073 Uiso 1 1 calc R
H8B H 0.5593 1.5312 0.4771 0.073 Uiso 1 1 calc R
H8C H 0.5240 1.3456 0.4389 0.073 Uiso 1 1 calc R
C9 C 0.7075(3) 0.7611(11) 0.7783(4) 0.0170(16) Uani 1 1 d .
C10 C 0.5903(3) 0.7488(11) 0.7365(4) 0.0178(16) Uani 1 1 d .
C11 C 0.7612(4) 1.0499(12) 0.9439(4) 0.0231(19) Uani 1 1 d .
H11 H 0.7519 0.9381 0.9585 0.028 Uiso 1 1 calc R
C12 C 0.8056(4) 1.1624(13) 0.9904(5) 0.030(2) Uani 1 1 d .
H12 H 0.8266 1.1275 1.0360 0.036 Uiso 1 1 calc R
C13 C 0.8194(4) 1.3249(12) 0.9705(4) 0.0237(19) Uani 1 1 d .
H13 H 0.8495 1.4050 1.0021 0.028 Uiso 1 1 calc R
C14 C 0.7891(4) 1.3697(12) 0.9046(4) 0.0223(18) Uani 1 1 d .
H14 H 0.7978 1.4814 0.8895 0.027 Uiso 1 1 calc R
C15 C 0.7453(3) 1.2498(12) 0.8602(4) 0.0190(17) Uani 1 1 d .
H15 H 0.7247 1.2813 0.8143 0.023 Uiso 1 1 calc R
C21 C 0.5639(3) 0.9760(12) 0.8437(4) 0.0196(17) Uani 1 1 d .
H21 H 0.5666 0.8432 0.8472 0.024 Uiso 1 1 calc R
C22 C 0.5229(4) 1.0644(11) 0.8535(4) 0.0196(18) Uani 1 1 d .
H22 H 0.4980 0.9941 0.8631 0.023 Uiso 1 1 calc R
C23 C 0.5191(3) 1.2578(12) 0.8489(4) 0.0191(17) Uani 1 1 d .
H23 H 0.4916 1.3232 0.8557 0.023 Uiso 1 1 calc R
C24 C 0.5560(4) 1.3543(11) 0.8345(4) 0.0204(17) Uani 1 1 d .
H24 H 0.5539 1.4871 0.8307 0.024 Uiso 1 1 calc R
C25 C 0.5957(3) 1.2564(11) 0.8259(4) 0.0170(16) Uani 1 1 d .
H25 H 0.6215 1.3243 0.8170 0.020 Uiso 1 1 calc R

loop_
_atom_site_aniso_label
_atom_site_aniso_U_11
_atom_site_aniso_U_22
_atom_site_aniso_U_33
_atom_site_aniso_U_23
_atom_site_aniso_U_13
_atom_site_aniso_U_12
W1 0.0155(2) 0.0139(2) 0.0090(2) 0.00021(11) 0.00816(15) -0.00100(11)
Cl1 0.0242(10) 0.0159(9) 0.0169(10) 0.0029(7) 0.0107(8) -0.0028(7)
O1 0.031(3) 0.029(3) 0.031(4) -0.006(3) 0.025(3) 0.001(3)
N1 0.015(3) 0.016(3) 0.013(3) 0.000(2) 0.009(3) -0.001(2)
C1 0.010(4) 0.021(4) 0.023(4) -0.015(3) 0.010(3) -0.006(3)
O2 0.025(3) 0.022(3) 0.020(3) -0.005(3) 0.009(3) -0.008(3)
N2 0.016(3) 0.014(3) 0.012(3) 0.002(2) 0.009(3) -0.001(2)
C2 0.008(3) 0.029(4) 0.010(4) -0.001(3) 0.006(3) -0.001(3)
C3 0.019(4) 0.024(4) 0.018(4) 0.001(3) 0.014(4) -0.003(3)
C4 0.022(4) 0.026(5) 0.015(4) 0.000(3) 0.011(4) -0.001(3)
C5 0.029(5) 0.040(6) 0.013(4) 0.009(4) 0.009(4) 0.000(4)
C6 0.034(5) 0.024(5) 0.022(5) 0.011(3) 0.010(4) -0.001(4)
C7 0.023(4) 0.022(4) 0.016(4) -0.002(3) 0.012(4) 0.002(3)
C8 0.051(7) 0.062(8) 0.022(6) 0.012(5) 0.011(5) -0.011(5)
C9 0.018(4) 0.018(4) 0.014(4) 0.002(3) 0.007(3) -0.003(3)
C10 0.015(4) 0.019(4) 0.023(4) 0.002(3) 0.013(3) -0.001(3)
C11 0.032(5) 0.024(4) 0.011(4) 0.004(3) 0.009(4) -0.007(4)
C12 0.033(5) 0.030(5) 0.020(5) 0.000(4) 0.008(4) -0.010(4)
C13 0.028(5) 0.026(5) 0.015(4) -0.006(3) 0.010(4) -0.009(4)
C14 0.024(4) 0.021(4) 0.023(5) 0.001(3) 0.013(4) -0.006(3)
C15 0.017(4) 0.026(4) 0.015(4) 0.003(3) 0.009(3) -0.005(3)
C21 0.019(4) 0.021(4) 0.024(5) -0.003(3) 0.015(4) -0.006(3)
C22 0.021(4) 0.026(5) 0.015(4) -0.002(3) 0.012(4) -0.004(3)
C23 0.019(4) 0.025(4) 0.011(4) -0.004(3) 0.006(3) 0.005(3)
C24 0.025(4) 0.013(4) 0.023(4) -0.002(3) 0.012(4) 0.000(3)
C25 0.019(4) 0.021(4) 0.011(4) -0.002(3) 0.008(3) -0.005(3)

loop_
_atom_type_symbol
_atom_type_description
_atom_type_scat_dispersion_real
_atom_type_scat_dispersion_imag
_atom_type_scat_source
C C 0.0033 0.0016 'International Tables Vol C Tables 4.2.6.8 and 6.1.1.4'
H H 0.0000 0.0000 'International Tables Vol C Tables 4.2.6.8 and 6.1.1.4'
N N 0.0061 0.0033 'International Tables Vol C Tables 4.2.6.8 and 6.1.1.4'
O O 0.0106 0.0060 'International Tables Vol C Tables 4.2.6.8 and 6.1.1.4'
Cl Cl 0.1484 0.1585 'International Tables Vol C Tables 4.2.6.8 and 6.1.1.4'
W W -0.8490 6.8722 'International Tables Vol C Tables 4.2.6.8 and 6.1.1.4'

loop_
_geom_angle_atom_site_label_1
_geom_angle_atom_site_label_2
_geom_angle_atom_site_label_3
_geom_angle
C1 W1 C10 84.2(3)
C1 W1 C9 85.7(3)
C10 W1 C9 87.2(3)
C1 W1 N2 98.2(3)
C10 W1 N2 92.5(3)
C9 W1 N2 176.1(3)
C1 W1 N1 99.7(3)
C10 W1 N1 175.4(3)
C9 W1 N1 95.4(3)
N2 W1 N1 84.6(2)
C1 W1 Cl1 171.2(2)
C10 W1 Cl1 87.8(2)
C9 W1 Cl1 90.4(2)
N2 W1 Cl1 85.70(16)
N1 W1 Cl1 88.49(17)
C15 N1 C11 116.4(7)
C15 N1 W1 119.4(5)
C11 N1 W1 124.3(5)
C2 C1 W1 172.4(6)
C21 N2 C25 117.3(7)
C21 N2 W1 121.3(5)
C25 N2 W1 120.9(5)
C7 C2 C3 118.4(7)
C7 C2 C1 120.6(7)
C3 C2 C1 121.0(7)
C4 C3 C2 119.3(8)
C4 C3 H3 120.3
C2 C3 H3 120.3
C5 C4 C3 123.3(8)
C5 C4 H4 118.4
C3 C4 H4 118.4
C4 C5 C6 116.1(8)
C4 C5 C8 122.8(9)
C6 C5 C8 121.1(9)
C7 C6 C5 121.9(8)
C7 C6 H6 119.1
C5 C6 H6 119.1
C6 C7 C2 121.1(8)
C6 C7 H7 119.5
C2 C7 H7 119.5
C5 C8 H8A 109.5
C5 C8 H8B 109.5
H8A C8 H8B 109.5
C5 C8 H8C 109.5
H8A C8 H8C 109.5
H8B C8 H8C 109.5
O1 C9 W1 176.1(7)
O2 C10 W1 178.8(7)
N1 C11 C12 122.9(8)
N1 C11 H11 118.6
C12 C11 H11 118.6
C13 C12 C11 119.5(9)
C13 C12 H12 120.2
C11 C12 H12 120.2
C14 C13 C12 118.9(8)
C14 C13 H13 120.6
C12 C13 H13 120.6
C13 C14 C15 118.9(8)
C13 C14 H14 120.6
C15 C14 H14 120.6
N1 C15 C14 123.5(8)
N1 C15 H15 118.3
C14 C15 H15 118.3
N2 C21 C22 123.5(8)
N2 C21 H21 118.3
C22 C21 H21 118.3
C21 C22 C23 118.4(8)
C21 C22 H22 120.8
C23 C22 H22 120.8
C24 C23 C22 118.9(8)
C24 C23 H23 120.6
C22 C23 H23 120.6
C25 C24 C23 119.2(8)
C25 C24 H24 120.4
C23 C24 H24 120.4
N2 C25 C24 122.8(7)
N2 C25 H25 118.6
C24 C25 H25 118.6

loop_
_geom_bond_atom_site_label_1
_geom_bond_atom_site_label_2
_geom_bond_distance
W1 C1 1.806(9)
W1 C10 1.984(8)
W1 C9 1.994(8)
W1 N2 2.261(7)
W1 N1 2.269(7)
W1 Cl1 2.5239(19)
O1 C9 1.155(10)
N1 C15 1.342(10)
N1 C11 1.348(11)
C1 C2 1.456(12)
O2 C10 1.152(9)
N2 C21 1.333(10)
N2 C25 1.352(10)
C2 C7 1.397(11)
C2 C3 1.409(11)
C3 C4 1.392(12)
C3 H3 0.9500
C4 C5 1.388(12)
C4 H4 0.9500
C5 C6 1.417(13)
C5 C8 1.484(13)
C6 C7 1.374(12)
C6 H6 0.9500
C7 H7 0.9500
C8 H8A 0.9800
C8 H8B 0.9800
C8 H8C 0.9800
C11 C12 1.376(12)
C11 H11 0.9500
C12 C13 1.369(12)
C12 H12 0.9500
C13 C14 1.362(12)
C13 H13 0.9500
C14 C15 1.384(11)
C14 H14 0.9500
C15 H15 0.9500
C21 C22 1.379(12)
C21 H21 0.9500
C22 C23 1.382(11)
C22 H22 0.9500
C23 C24 1.379(12)
C23 H23 0.9500
C24 C25 1.367(11)
C24 H24 0.9500
C25 H25 0.9500

loop_
_geom_torsion_atom_site_label_1
_geom_torsion_atom_site_label_2
_geom_torsion_atom_site_label_3
_geom_torsion_atom_site_label_4
_geom_torsion
C1 W1 N1 C15 1.3(6)
C9 W1 N1 C15 87.8(6)
N2 W1 N1 C15 -96.1(6)
Cl1 W1 N1 C15 178.1(6)
C1 W1 N1 C11 -178.5(7)
C9 W1 N1 C11 -92.0(7)
N2 W1 N1 C11 84.2(7)
Cl1 W1 N1 C11 -1.7(7)
C1 W1 N2 C21 130.6(6)
C10 W1 N2 C21 46.1(7)
N1 W1 N2 C21 -130.3(6)
Cl1 W1 N2 C21 -41.5(6)
C1 W1 N2 C25 -41.4(6)
C10 W1 N2 C25 -125.9(6)
N1 W1 N2 C25 57.7(6)
Cl1 W1 N2 C25 146.5(6)
C7 C2 C3 C4 -0.4(11)
C1 C2 C3 C4 179.3(7)
C2 C3 C4 C5 0.4(13)
C3 C4 C5 C6 -0.5(13)
C3 C4 C5 C8 -179.7(9)
C4 C5 C6 C7 0.6(14)
C8 C5 C6 C7 179.8(10)
C5 C6 C7 C2 -0.6(14)
C3 C2 C7 C6 0.5(12)
C1 C2 C7 C6 -179.2(8)
C15 N1 C11 C12 0.5(13)
W1 N1 C11 C12 -179.7(7)
N1 C11 C12 C13 0.6(15)
C11 C12 C13 C14 -0.9(14)
C12 C13 C14 C15 0.3(13)
C11 N1 C15 C14 -1.2(12)
W1 N1 C15 C14 179.0(6)
C13 C14 C15 N1 0.9(13)
C25 N2 C21 C22 1.1(12)
W1 N2 C21 C22 -171.2(6)
N2 C21 C22 C23 -0.5(13)
C21 C22 C23 C24 0.4(12)
C22 C23 C24 C25 -0.8(12)
C21 N2 C25 C24 -1.5(11)
W1 N2 C25 C24 170.8(6)
C23 C24 C25 N2 1.4(12)
